data_7024430
loop_
_publ_author_name
'Forgan, Ross S.'
'Davidson, James E.'
'Fabbiani, Francesca P. A.'
'Galbraith, Stuart G.'
'Henderson, David K.'
'Moggach, Stephen A.'
'Parsons, Simon'
'Tasker, Peter A.'
'White, Fraser J.'

_publ_section_title
;
 Cation and anion selectivity of zwitterionic salicylaldoxime metal salt
 extractants.
;
_journal_issue 7
_journal_name_full 'Dalton transactions (Cambridge, England : 2003)'
_journal_page_first 1763
_journal_page_last 1770
_journal_paper_doi 10.1039/b916877j
_journal_volume 39
_journal_year 2010
_chemical_formula_moiety 'C38 H52 Cu1 F6 N4 O8'
_chemical_formula_sum 'C38 H52 Cu F6 N4 O8'
_chemical_formula_weight 870.39
_space_group_IT_number 14
_symmetry_cell_setting monoclinic
_symmetry_space_group_name_Hall '-P 2yn'
_symmetry_space_group_name_H-M 'P 1 21/n 1'
_atom_sites_solution_hydrogens geom
_atom_sites_solution_primary direct
_audit_creation_date 04-10-22
_audit_creation_method CRYSTALS_ver_12.39
_cell_angle_alpha 90
_cell_angle_beta 108.688(3)
_cell_angle_gamma 90
_cell_formula_units_Z 2
_cell_length_a 11.5737(9)
_cell_length_b 14.2590(11)
_cell_length_c 12.8374(10)
_cell_measurement_reflns_used 7582
_cell_measurement_temperature 150
_cell_measurement_theta_max 58
_cell_measurement_theta_min 5
_cell_volume 2006.9(3)
_computing_cell_refinement 'SAINT (Siemens ,1995)'
_computing_data_collection 'SMART (Siemens, 1993)'
_computing_data_reduction 'SAINT (Siemens ,1995)'
_computing_molecular_graphics 'CAMERON (Watkin et al 1996)'
_computing_publication_material 'CRYSTALS (Betteridge et al 2003)'
_computing_structure_refinement 'CRYSTALS (Betteridge et al 2003)'
_computing_structure_solution 'SIR92 (Altomare et al, 1994)'
_diffrn_ambient_temperature 150
_diffrn_measured_fraction_theta_full 0.960
_diffrn_measured_fraction_theta_max 0.855
_diffrn_measurement_device_type 'Bruker SMART'
_diffrn_measurement_method '\f & \w scans'
_diffrn_radiation_monochromator graphite
_diffrn_radiation_type 'Mo K\a'
_diffrn_radiation_wavelength 0.71073
_diffrn_reflns_av_R_equivalents 0.050
_diffrn_reflns_limit_h_max 13
_diffrn_reflns_limit_h_min -15
_diffrn_reflns_limit_k_max 18
_diffrn_reflns_limit_k_min -18
_diffrn_reflns_limit_l_max 17
_diffrn_reflns_limit_l_min -14
_diffrn_reflns_number 14419
_diffrn_reflns_theta_full 25.276
_diffrn_reflns_theta_max 29.052
_diffrn_reflns_theta_min 2.064
_diffrn_standards_number 0
_exptl_absorpt_coefficient_mu 0.628
_exptl_absorpt_correction_T_max 0.96
_exptl_absorpt_correction_T_min 0.65
_exptl_absorpt_correction_type multi-scan
_exptl_absorpt_process_details 'SADABS (Siemens, 1996)'
_exptl_crystal_colour green
_exptl_crystal_density_diffrn 1.440
_exptl_crystal_description plate
_exptl_crystal_F_000 910
_exptl_crystal_size_max 0.52
_exptl_crystal_size_mid 0.23
_exptl_crystal_size_min 0.06
_refine_diff_density_max 0.98
_refine_diff_density_min -0.82
_refine_ls_extinction_method None
_refine_ls_goodness_of_fit_ref 1.1193
_refine_ls_hydrogen_treatment noref
_refine_ls_matrix_type full
_refine_ls_number_parameters 259
_refine_ls_number_reflns 3391
_refine_ls_number_restraints 21
_refine_ls_R_factor_all 0.1161
_refine_ls_R_factor_gt 0.0844
_refine_ls_shift/su_max 0.000147
_refine_ls_structure_factor_coef Fsqd
_refine_ls_weighting_details
;
p=P(6)*max(Fo^2^,0) + (1-P(6))Fc^2^
Method = SHELXL 97 (Sheldrick, 1997)
W = 1. / [Sigma^2^(F*)+(P(1)p)^2^+P(2)p+P(4)+P(5)Sin(theta) ]
P(i) are:
0.00 7.05 0.00 0.00 0.00 0.333
;
_refine_ls_weighting_scheme calc
_refine_ls_wR_factor_all 0.1700
_refine_ls_wR_factor_gt 0.1577
_refine_ls_wR_factor_ref 0.1700
_reflns_limit_h_max 14
_reflns_limit_h_min -15
_reflns_limit_k_max 18
_reflns_limit_k_min 0
_reflns_limit_l_max 17
_reflns_limit_l_min 0
_reflns_number_gt 2563
_reflns_number_total 4581
_reflns_threshold_expression I>2.00u(I)
_oxford_diffrn_Wilson_B_factor 1.47
_oxford_diffrn_Wilson_scale 4.41
_oxford_refine_ls_scale 0.5252(15)
_cod_data_source_file b916877j.txt
_cod_data_source_block CRYSTALS_cif
_cod_depositor_comments
;
The following automatic conversions were performed:

'_symmetry_cell_setting' value 'Monoclinic' changed to 'monoclinic'
according to /home/saulius/struct/CIF-dictionaries/cif_core.dic
dictionary named 'cif_core.dic' version 2.4.2 from 2011-04-26.

Automatic conversion script
Id: cif_fix_values 1891 2012-01-12 08:04:46Z andrius 
;
_cod_original_sg_symbol_H-M 'P 1 21/n 1 '
_cod_original_formula_sum 'C38 H52 Cu1 F6 N4 O8'
_cod_database_code 7024430

loop_
_symmetry_equiv_pos_as_xyz
x,y,z
-x,-y,-z
-x+1/2,y+1/2,-z+1/2
x+1/2,-y+1/2,z+1/2

loop_
_atom_site_label
_atom_site_type_symbol
_atom_site_fract_x
_atom_site_fract_y
_atom_site_fract_z
_atom_site_U_iso_or_equiv
_atom_site_occupancy
_atom_site_adp_type
_atom_site_refinement_flags_posn
_atom_site_refinement_flags_adp
C61 C 1.2178(5) 0.2418(4) 1.2228(4) 0.0218 1.0000 Uani . .
C63 C 1.3267(5) 0.2062(5) 1.4201(5) 0.0257 1.0000 Uani . .
C64 C 1.4102(6) 0.1376(5) 1.4981(5) 0.0290 1.0000 Uani . .
C65 C 1.5327(5) 0.1331(5) 1.4784(5) 0.0321 1.0000 Uani . .
C66 C 1.5130(5) 0.1043(5) 1.3584(5) 0.0298 1.0000 Uani . .
C67 C 1.4256(5) 0.1714(5) 1.2794(5) 0.0251 1.0000 Uani . .
C21 C 0.8078(5) 0.0936(4) 1.0639(4) 0.0212 1.0000 Uani . .
C41 C 0.8683(7) 0.3348(5) 1.3567(6) 0.0420 1.0000 Uani . U
C42 C 0.8624(9) 0.4339(7) 1.3129(9) 0.0729 1.0000 Uani . U
C43 C 0.7429(7) 0.3052(6) 1.3569(7) 0.0529 1.0000 Uani . U
C44 C 0.9525(8) 0.3327(10) 1.4758(8) 0.0949 1.0000 Uani . .
O1 O 1.0655(3) 0.1093(3) 1.0863(3) 0.0238 1.0000 Uani . .
C1 C 1.0176(5) 0.1571(4) 1.1488(4) 0.0213 1.0000 Uani . .
C2 C 0.8943(5) 0.1486(4) 1.1454(4) 0.0219 1.0000 Uani . .
C3 C 0.8496(5) 0.2037(5) 1.2156(5) 0.0245 1.0000 Uani . .
C4 C 0.9189(6) 0.2702(5) 1.2857(5) 0.0272 1.0000 Uani . .
C5 C 1.0394(5) 0.2811(4) 1.2855(5) 0.0236 1.0000 Uani . .
C6 C 1.0883(5) 0.2263(4) 1.2207(4) 0.0210 1.0000 Uani . .
Cu1 Cu 1.0000 0.0000 1.0000 0.0214 1.0000 Uani S .
O3 O 1.2226(3) -0.0061(4) 1.2778(3) 0.0302 1.0000 Uani . .
O2 O 1.0482(4) -0.0842(3) 1.1953(4) 0.0349 1.0000 Uani . .
O23 O 0.7298(3) 0.0048(4) 0.9148(3) 0.0311 1.0000 Uani . .
N6 N 1.3058(4) 0.1770(4) 1.3023(4) 0.0231 1.0000 Uani . .
N22 N 0.8346(4) 0.0404(4) 0.9935(4) 0.0219 1.0000 Uani . .
C7 C 1.1201(6) -0.0414(5) 1.2709(5) 0.0282 1.0000 Uani . .
C8 C 1.0864(6) -0.0306(5) 1.3777(5) 0.0348 1.0000 Uani . .
F1 F 1.1087(6) 0.0547(4) 1.4201(4) 0.0857 1.0000 Uani . .
F2 F 0.9747(5) -0.0477(5) 1.3665(4) 0.0957 1.0000 Uani . .
F3 F 1.1549(6) -0.0854(5) 1.4550(4) 0.1051 1.0000 Uani . .
H611 H 1.2420 0.3077 1.2460 0.0270 1.0000 Uiso . .
H612 H 1.2228 0.2309 1.1476 0.0270 1.0000 Uiso . .
H631 H 1.3652 0.2701 1.4310 0.0322 1.0000 Uiso . .
H632 H 1.2469 0.2094 1.4344 0.0322 1.0000 Uiso . .
H641 H 1.4226 0.1584 1.5752 0.0336 1.0000 Uiso . .
H642 H 1.3713 0.0743 1.4860 0.0336 1.0000 Uiso . .
H651 H 1.5859 0.0857 1.5290 0.0369 1.0000 Uiso . .
H652 H 1.5731 0.1959 1.4925 0.0369 1.0000 Uiso . .
H661 H 1.5929 0.1050 1.3443 0.0367 1.0000 Uiso . .
H662 H 1.4780 0.0394 1.3463 0.0367 1.0000 Uiso . .
H671 H 1.4622 0.2355 1.2881 0.0321 1.0000 Uiso . .
H672 H 1.4102 0.1493 1.2021 0.0321 1.0000 Uiso . .
H211 H 0.7205 0.0967 1.0614 0.0270 1.0000 Uiso . .
H421 H 0.9459 0.4531 1.3132 0.0941 1.0000 Uiso . .
H422 H 0.8348 0.4768 1.3618 0.0941 1.0000 Uiso . .
H423 H 0.8045 0.4361 1.2370 0.0941 1.0000 Uiso . .
H431 H 0.7467 0.2395 1.3861 0.0717 1.0000 Uiso . .
H432 H 0.7151 0.3484 1.4056 0.0717 1.0000 Uiso . .
H433 H 0.6848 0.3077 1.2808 0.0717 1.0000 Uiso . .
H441 H 0.9574 0.2672 1.5051 0.1176 1.0000 Uiso . .
H442 H 0.9204 0.3755 1.5212 0.1176 1.0000 Uiso . .
H443 H 1.0364 0.3535 1.4787 0.1176 1.0000 Uiso . .
H31 H 0.7637 0.1940 1.2141 0.0314 1.0000 Uiso . .
H51 H 1.0920 0.3304 1.3333 0.0280 1.0000 Uiso . .
H231 H 0.7525 -0.0131 0.8495 0.0500 1.0000 Uiso . .
H61 H 1.2733 0.1204 1.2935 0.0284 1.0000 Uiso . .

loop_
_atom_site_aniso_label
_atom_site_aniso_U_11
_atom_site_aniso_U_22
_atom_site_aniso_U_33
_atom_site_aniso_U_23
_atom_site_aniso_U_13
_atom_site_aniso_U_12
C61 0.018(3) 0.033(4) 0.015(3) 0.001(2) 0.006(2) -0.003(3)
C63 0.026(3) 0.032(4) 0.021(3) -0.002(3) 0.009(2) 0.001(3)
C64 0.025(3) 0.029(4) 0.028(3) -0.005(3) 0.001(3) 0.000(3)
C65 0.019(3) 0.040(4) 0.033(3) 0.000(3) 0.001(3) 0.009(3)
C66 0.021(3) 0.030(4) 0.040(4) -0.004(3) 0.012(3) 0.005(3)
C67 0.016(3) 0.033(4) 0.028(3) -0.007(3) 0.010(2) -0.003(3)
C21 0.019(3) 0.024(3) 0.024(3) 0.001(2) 0.011(2) -0.002(2)
C41 0.049(4) 0.037(4) 0.056(4) -0.015(3) 0.040(3) -0.007(3)
C42 0.087(5) 0.054(5) 0.101(5) -0.013(4) 0.063(4) 0.006(4)
C43 0.050(4) 0.054(5) 0.072(4) -0.022(4) 0.044(4) -0.002(3)
C44 0.050(5) 0.186(13) 0.058(6) -0.071(7) 0.031(5) -0.031(7)
O1 0.024(2) 0.021(2) 0.032(2) 0.0001(18) 0.0149(18) 0.0013(17)
C1 0.021(3) 0.023(3) 0.022(3) 0.003(2) 0.010(2) 0.005(2)
C2 0.024(3) 0.024(3) 0.019(3) 0.003(2) 0.009(2) -0.001(3)
C3 0.019(3) 0.027(4) 0.029(3) 0.001(3) 0.009(2) 0.000(3)
C4 0.031(3) 0.030(4) 0.025(3) 0.002(3) 0.015(3) -0.003(3)
C5 0.025(3) 0.024(3) 0.022(3) -0.003(2) 0.007(2) -0.002(3)
C6 0.020(3) 0.024(3) 0.019(3) 0.008(2) 0.007(2) 0.003(2)
Cu1 0.0173(5) 0.0241(6) 0.0241(5) -0.0044(5) 0.0086(4) 0.0010(5)
O3 0.031(2) 0.031(2) 0.030(2) -0.001(2) 0.0124(17) 0.001(2)
O2 0.033(2) 0.040(3) 0.032(2) -0.005(2) 0.011(2) -0.012(2)
O23 0.025(2) 0.041(3) 0.028(2) -0.011(2) 0.0094(16) -0.002(2)
N6 0.020(2) 0.026(3) 0.026(3) -0.002(2) 0.010(2) 0.001(2)
N22 0.022(2) 0.024(3) 0.019(2) 0.001(2) 0.0061(19) -0.004(2)
C7 0.029(3) 0.031(4) 0.025(3) 0.005(3) 0.010(3) 0.000(3)
C8 0.029(3) 0.041(5) 0.035(4) 0.001(3) 0.012(3) -0.004(3)
F1 0.129(5) 0.087(5) 0.068(3) -0.043(3) 0.069(4) -0.042(4)
F2 0.054(3) 0.187(7) 0.064(3) -0.038(4) 0.042(3) -0.043(4)
F3 0.126(5) 0.145(7) 0.063(3) 0.061(4) 0.057(4) 0.065(5)

loop_
_atom_type_symbol
_atom_type_scat_dispersion_real
_atom_type_scat_dispersion_imag
_atom_type_scat_Cromer_Mann_a1
_atom_type_scat_Cromer_Mann_b1
_atom_type_scat_Cromer_Mann_a2
_atom_type_scat_Cromer_Mann_b2
_atom_type_scat_Cromer_Mann_a3
_atom_type_scat_Cromer_Mann_b3
_atom_type_scat_Cromer_Mann_a4
_atom_type_scat_Cromer_Mann_b4
_atom_type_scat_Cromer_Mann_c
_atom_type_scat_source
C 0.0033 0.0016 2.3100 20.8439 1.0200 10.2075 1.5886 0.5687 0.8650 51.6512 0.2156 'International Tables Vol C 4.2.6.8 and 6.1.1.4'
H 0.0000 0.0000 0.4930 10.5109 0.3229 26.1257 0.1402 3.1424 0.0408 57.7998 0.0030 'International Tables Vol C 4.2.6.8 and 6.1.1.4'
N 0.0061 0.0033 12.2126 0.0057 3.1322 9.8933 2.0125 28.9975 1.1663 0.5826 -11.5290 'International Tables Vol C 4.2.6.8 and 6.1.1.4'
O 0.0106 0.0060 3.0485 13.2771 2.2868 5.7011 1.5463 0.3239 0.8670 32.9089 0.2508 'International Tables Vol C 4.2.6.8 and 6.1.1.4'
F 0.0171 0.0103 3.5392 10.2825 2.6412 4.2944 1.5170 0.2615 1.0243 26.1476 0.2776 'International Tables Vol C 4.2.6.8 and 6.1.1.4'
Cu 0.3201 1.2651 13.3380 3.5828 7.1676 0.2470 5.6158 11.3966 1.6735 64.8126 1.1910 'International Tables Vol C 4.2.6.8 and 6.1.1.4'

loop_
_geom_angle_atom_site_label_1
_geom_angle_site_symmetry_1
_geom_angle_atom_site_label_2
_geom_angle_atom_site_label_3
_geom_angle_site_symmetry_3
_geom_angle
_geom_angle_publ_flag
C6 . C61 N6 . 112.0(5) yes
C6 . C61 H611 . 109.008 no
N6 . C61 H611 . 108.165 no
C6 . C61 H612 . 109.001 no
N6 . C61 H612 . 108.916 no
H611 . C61 H612 . 109.734 no
C64 . C63 N6 . 110.4(5) yes
C64 . C63 H631 . 109.546 no
N6 . C63 H631 . 108.176 no
C64 . C63 H632 . 109.940 no
N6 . C63 H632 . 109.544 no
H631 . C63 H632 . 109.161 no
C63 . C64 C65 . 110.6(5) yes
C63 . C64 H641 . 108.882 no
C65 . C64 H641 . 109.429 no
C63 . C64 H642 . 108.825 no
C65 . C64 H642 . 109.520 no
H641 . C64 H642 . 109.610 no
C64 . C65 C66 . 109.3(5) yes
C64 . C65 H651 . 109.520 no
C66 . C65 H651 . 109.404 no
C64 . C65 H652 . 109.798 no
C66 . C65 H652 . 109.349 no
H651 . C65 H652 . 109.477 no
C65 . C66 C67 . 110.7(5) yes
C65 . C66 H661 . 109.248 no
C67 . C66 H661 . 109.232 no
C65 . C66 H662 . 108.949 no
C67 . C66 H662 . 109.200 no
H661 . C66 H662 . 109.497 no
C66 . C67 N6 . 111.1(5) yes
C66 . C67 H671 . 109.504 no
N6 . C67 H671 . 108.265 no
C66 . C67 H672 . 109.416 no
N6 . C67 H672 . 109.069 no
H671 . C67 H672 . 109.452 no
C2 . C21 N22 . 124.4(5) yes
C2 . C21 H211 . 117.544 no
N22 . C21 H211 . 118.013 no
C42 . C41 C43 . 109.4(7) yes
C42 . C41 C44 . 109.1(8) yes
C43 . C41 C44 . 107.3(6) yes
C42 . C41 C4 . 108.6(6) yes
C43 . C41 C4 . 112.5(6) yes
C44 . C41 C4 . 109.9(7) yes
C41 . C42 H421 . 108.909 no
C41 . C42 H422 . 108.857 no
H421 . C42 H422 . 109.369 no
C41 . C42 H423 . 109.296 no
H421 . C42 H423 . 110.046 no
H422 . C42 H423 . 110.335 no
C41 . C43 H431 . 109.406 no
C41 . C43 H432 . 109.196 no
H431 . C43 H432 . 109.075 no
C41 . C43 H433 . 109.583 no
H431 . C43 H433 . 109.672 no
H432 . C43 H433 . 109.893 no
C41 . C44 H441 . 109.535 no
C41 . C44 H442 . 109.726 no
H441 . C44 H442 . 109.811 no
C41 . C44 H443 . 109.281 no
H441 . C44 H443 . 108.852 no
H442 . C44 H443 . 109.619 no
C1 . O1 Cu1 . 127.7(4) yes
O1 . C1 C2 . 123.9(5) yes
O1 . C1 C6 . 119.6(5) yes
C2 . C1 C6 . 116.4(5) yes
C21 . C2 C1 . 122.1(5) yes
C21 . C2 C3 . 117.3(5) yes
C1 . C2 C3 . 120.2(5) yes
C2 . C3 C4 . 123.0(5) yes
C2 . C3 H31 . 118.414 no
C4 . C3 H31 . 118.559 no
C41 . C4 C3 . 123.2(6) yes
C41 . C4 C5 . 120.1(6) yes
C3 . C4 C5 . 116.5(5) yes
C4 . C5 C6 . 122.3(6) yes
C4 . C5 H51 . 119.053 no
C6 . C5 H51 . 118.603 no
C61 . C6 C1 . 118.5(5) yes
C61 . C6 C5 . 120.1(5) yes
C1 . C6 C5 . 121.4(5) yes
O2 2_757 Cu1 N22 2_757 94.54(16) yes
O2 2_757 Cu1 O1 . 95.82(15) yes
N22 2_757 Cu1 O1 . 90.81(18) yes
O2 2_757 Cu1 O1 2_757 84.18(15) yes
N22 2_757 Cu1 O1 2_757 89.19(18) yes
O1 . Cu1 O1 2_757 179.994 yes
O2 2_757 Cu1 O2 . 179.996 yes
N22 2_757 Cu1 O2 . 85.46(16) yes
O1 . Cu1 O2 . 84.18(15) yes
O1 2_757 Cu1 O2 . 95.82(15) yes
O2 2_757 Cu1 N22 . 85.46(16) yes
N22 2_757 Cu1 N22 . 179.994 yes
O1 . Cu1 N22 . 89.19(18) yes
O1 2_757 Cu1 N22 . 90.81(18) yes
O2 . Cu1 N22 . 94.54(16) yes
Cu1 . O2 C7 . 113.9(4) yes
N22 . O23 H231 . 107.455 no
C63 . N6 C67 . 110.3(4) yes
C63 . N6 C61 . 111.5(4) yes
C67 . N6 C61 . 111.4(4) yes
C63 . N6 H61 . 107.845 no
C67 . N6 H61 . 107.850 no
C61 . N6 H61 . 107.863 no
O23 . N22 C21 . 111.7(4) yes
O23 . N22 Cu1 . 121.9(3) yes
C21 . N22 Cu1 . 126.1(4) yes
O3 . C7 O2 . 129.7(6) yes
O3 . C7 C8 . 113.3(5) yes
O2 . C7 C8 . 116.9(5) yes
C7 . C8 F1 . 112.5(6) yes
C7 . C8 F2 . 114.5(6) yes
F1 . C8 F2 . 106.2(7) yes
C7 . C8 F3 . 110.4(6) yes
F1 . C8 F3 . 104.2(7) yes
F2 . C8 F3 . 108.5(7) yes

loop_
_geom_bond_atom_site_label_1
_geom_bond_atom_site_label_2
_geom_bond_site_symmetry_2
_geom_bond_distance
_geom_bond_publ_flag
C61 C6 . 1.507(7) yes
C61 N6 . 1.505(7) yes
C61 H611 . 0.999 no
C61 H612 . 0.998 no
C63 C64 . 1.507(8) yes
C63 N6 . 1.511(7) yes
C63 H631 . 1.004 no
C63 H632 . 0.999 no
C64 C65 . 1.519(9) yes
C64 H641 . 0.999 no
C64 H642 . 0.999 no
C65 C66 . 1.539(9) yes
C65 H651 . 1.000 no
C65 H652 . 0.999 no
C66 C67 . 1.520(9) yes
C66 H661 . 0.998 no
C66 H662 . 1.002 no
C67 N6 . 1.509(7) yes
C67 H671 . 0.999 no
C67 H672 . 1.001 no
C21 C2 . 1.428(8) yes
C21 N22 . 1.292(7) yes
C21 H211 . 1.001 no
C41 C42 . 1.515(12) yes
C41 C43 . 1.513(10) yes
C41 C44 . 1.527(12) yes
C41 C4 . 1.537(9) yes
C42 H421 . 1.002 no
C42 H422 . 0.999 no
C42 H423 . 0.991 no
C43 H431 . 1.004 no
C43 H432 . 1.001 no
C43 H433 . 0.994 no
C44 H441 . 1.003 no
C44 H442 . 0.993 no
C44 H443 . 1.005 no
O1 C1 . 1.305(7) yes
O1 Cu1 . 1.921(4) yes
C1 C2 . 1.419(8) yes
C1 C6 . 1.418(8) yes
C2 C3 . 1.413(8) yes
C3 C4 . 1.374(9) yes
C3 H31 . 0.997 no
C4 C5 . 1.404(8) yes
C5 C6 . 1.387(8) yes
C5 H51 . 1.002 no
Cu1 O2 2_757 2.673(4) yes
Cu1 N22 2_757 1.975(5) yes
Cu1 O2 . 2.673(4) yes
Cu1 N22 . 1.975(5) yes
O3 C7 . 1.267(7) yes
O2 C7 . 1.220(8) yes
O23 N22 . 1.402(6) yes
O23 H231 . 0.989 no
N6 H61 . 0.882 no
C7 C8 . 1.549(8) yes
C8 F1 . 1.324(9) yes
C8 F2 . 1.277(8) yes
C8 F3 . 1.311(8) yes
